data_7017232
loop_
_publ_author_name
'Madhu, Vedichi'
'Das, Samar K.'

_publ_section_title
;
 Neutral coordination polymers based on a metal-mono(dithiolene) complex:
 synthesis, crystal structure and supramolecular chemistry of
 [Zn(dmit)(4,4'-bpy)](n), [Zn(dmit)(4,4'-bpe)](n) and [Zn(dmit)(bix)](n)
 (4,4'-bpy = 4,4'-bipyridine, 4,4'-bpe = trans-1,2-bis(4-pyridyl)ethene,
 bix = 1,4-bis(imidazole-1-ylmethyl)-benzene.
;
_journal_issue 48
_journal_name_full 'Dalton transactions (Cambridge, England : 2003)'
_journal_page_first 12901
_journal_page_last 12908
_journal_paper_doi 10.1039/c1dt10814j
_journal_volume 40
_journal_year 2011
_chemical_formula_sum 'C13 H8 N2 S5 Zn'
_chemical_formula_weight 417.88
_chemical_name_systematic
;
?
;
_space_group_IT_number 14
_symmetry_cell_setting monoclinic
_symmetry_space_group_name_Hall '-P 2yn'
_symmetry_space_group_name_H-M 'P 1 21/n 1'
_atom_sites_solution_hydrogens geom
_atom_sites_solution_primary direct
_atom_sites_solution_secondary difmap
_audit_creation_method SHELXL-97
_cell_angle_alpha 90.00
_cell_angle_beta 101.561(3)
_cell_angle_gamma 90.00
_cell_formula_units_Z 4
_cell_length_a 9.1288(16)
_cell_length_b 14.655(3)
_cell_length_c 11.670(2)
_cell_measurement_temperature 100(2)
_cell_volume 1529.6(5)
_computing_cell_refinement 'Bruker Smart (2003)'
_computing_data_collection 'Bruker Smart (2003)'
_computing_data_reduction 'Bruker SAINT-plus (2003)'
_computing_molecular_graphics 'Diamond 2.1'
_computing_publication_material SHELXTL-97
_computing_structure_refinement 'SHELXL-97 (Sheldrick, 1997)'
_computing_structure_solution 'SHELXS-97 (Sheldrick, 1990)'
_diffrn_ambient_temperature 100(2)
_diffrn_measured_fraction_theta_full 0.954
_diffrn_measured_fraction_theta_max 0.954
_diffrn_measurement_device_type 'CCD area detector'
_diffrn_measurement_method 'phi and omega scans'
_diffrn_radiation_monochromator graphite
_diffrn_radiation_source 'fine-focus sealed tube'
_diffrn_radiation_type MoK\a
_diffrn_radiation_wavelength 0.71073
_diffrn_reflns_av_R_equivalents 0.0549
_diffrn_reflns_av_sigmaI/netI 0.0477
_diffrn_reflns_limit_h_max 11
_diffrn_reflns_limit_h_min -12
_diffrn_reflns_limit_k_max 18
_diffrn_reflns_limit_k_min -18
_diffrn_reflns_limit_l_max 15
_diffrn_reflns_limit_l_min -15
_diffrn_reflns_number 17501
_diffrn_reflns_theta_full 28.26
_diffrn_reflns_theta_max 28.26
_diffrn_reflns_theta_min 2.26
_exptl_absorpt_coefficient_mu 2.279
_exptl_absorpt_correction_T_max 0.8042
_exptl_absorpt_correction_T_min 0.5481
_exptl_absorpt_correction_type empirical
_exptl_absorpt_process_details 'SADABS (sheldrick 1997)'
_exptl_crystal_colour Redish-purple
_exptl_crystal_density_diffrn 1.815
_exptl_crystal_density_method 'not measured'
_exptl_crystal_description needle
_exptl_crystal_F_000 840
_exptl_crystal_size_max 0.23
_exptl_crystal_size_mid 0.08
_exptl_crystal_size_min 0.03
_refine_diff_density_max 1.042
_refine_diff_density_min -0.483
_refine_diff_density_rms 0.141
_refine_ls_extinction_method none
_refine_ls_goodness_of_fit_ref 1.095
_refine_ls_hydrogen_treatment none
_refine_ls_matrix_type full
_refine_ls_number_parameters 190
_refine_ls_number_reflns 3608
_refine_ls_number_restraints 0
_refine_ls_restrained_S_all 1.095
_refine_ls_R_factor_all 0.0687
_refine_ls_R_factor_gt 0.0503
_refine_ls_shift/su_max 0.001
_refine_ls_shift/su_mean 0.000
_refine_ls_structure_factor_coef Fsqd
_refine_ls_weighting_details 'calc w=1/[\s^2^(Fo^2^)+(0.0585P)^2^+0.8375P] where P=(Fo^2^+2Fc^2^)/3'
_refine_ls_weighting_scheme calc
_refine_ls_wR_factor_gt 0.1061
_refine_ls_wR_factor_ref 0.1133
_reflns_number_gt 2850
_reflns_number_total 3608
_reflns_threshold_expression >2sigma(I)
_cod_data_source_file c1dt10814j.txt
_cod_data_source_block skd22_m
_cod_original_sg_symbol_H-M P2(1)/n
_cod_database_code 7017232

loop_
_symmetry_equiv_pos_as_xyz
'x, y, z'
'-x+1/2, y+1/2, -z+1/2'
'-x, -y, -z'
'x-1/2, -y-1/2, z-1/2'

loop_
_atom_site_label
_atom_site_type_symbol
_atom_site_fract_x
_atom_site_fract_y
_atom_site_fract_z
_atom_site_U_iso_or_equiv
_atom_site_adp_type
_atom_site_occupancy
_atom_site_symmetry_multiplicity
_atom_site_calc_flag
_atom_site_refinement_flags
Zn1 Zn 0.32225(5) 0.20615(3) 0.37016(4) 0.01525(14) Uani 1 1 d .
S3 S 0.84218(10) 0.19969(7) 0.40078(9) 0.0192(2) Uani 1 1 d .
S1 S 0.44218(10) 0.12350(7) 0.52629(9) 0.0164(2) Uani 1 1 d .
S4 S 0.77146(10) 0.09183(7) 0.58648(9) 0.0172(2) Uani 1 1 d .
S2 S 0.52813(11) 0.25386(7) 0.29874(9) 0.0196(2) Uani 1 1 d .
S5 S 1.09000(10) 0.10385(7) 0.56343(9) 0.0182(2) Uani 1 1 d .
N2 N 0.1858(3) 0.1396(2) 0.2333(3) 0.0152(7) Uani 1 1 d .
C11 C 0.0384(4) 0.0291(2) 0.0486(3) 0.0127(7) Uani 1 1 d .
C2 C 0.6520(4) 0.1930(3) 0.4050(3) 0.0149(8) Uani 1 1 d .
C6 C 0.0391(4) 0.4593(2) 0.4824(3) 0.0144(8) Uani 1 1 d .
C1 C 0.6190(4) 0.1426(3) 0.4940(3) 0.0142(8) Uani 1 1 d .
N1 N 0.1933(3) 0.3092(2) 0.4162(3) 0.0139(6) Uani 1 1 d .
C12 C 0.1453(4) 0.0937(3) 0.0318(3) 0.0183(8) Uani 1 1 d .
H12 H 0.1689 0.1013 -0.0433 0.022 Uiso 1 1 calc R
C8 C 0.1057(4) 0.3606(3) 0.3366(4) 0.0215(9) Uani 1 1 d .
H8 H 0.0954 0.3449 0.2564 0.026 Uiso 1 1 calc R
C10 C 0.0086(4) 0.0228(3) 0.1615(3) 0.0181(8) Uani 1 1 d .
H10 H -0.0624 -0.0203 0.1776 0.022 Uiso 1 1 calc R
C5 C 0.1269(4) 0.4034(3) 0.5647(3) 0.0178(8) Uani 1 1 d .
H5 H 0.1354 0.4153 0.6458 0.021 Uiso 1 1 calc R
C3 C 0.9111(4) 0.1315(3) 0.5198(3) 0.0161(8) Uani 1 1 d .
C9 C 0.0825(4) 0.0792(3) 0.2494(3) 0.0171(8) Uani 1 1 d .
H9 H 0.0586 0.0747 0.3248 0.021 Uiso 1 1 calc R
C4 C 0.2017(4) 0.3304(3) 0.5285(3) 0.0195(8) Uani 1 1 d .
H4 H 0.2621 0.2934 0.5863 0.023 Uiso 1 1 calc R
C13 C 0.2167(4) 0.1466(3) 0.1253(3) 0.0175(8) Uani 1 1 d .
H13 H 0.2901 0.1893 0.1127 0.021 Uiso 1 1 calc R
C7 C 0.0291(4) 0.4357(3) 0.3655(3) 0.0217(9) Uani 1 1 d .
H7 H -0.0305 0.4712 0.3056 0.026 Uiso 1 1 calc R

loop_
_atom_site_aniso_label
_atom_site_aniso_U_11
_atom_site_aniso_U_22
_atom_site_aniso_U_33
_atom_site_aniso_U_23
_atom_site_aniso_U_13
_atom_site_aniso_U_12
Zn1 0.0110(2) 0.0173(2) 0.0160(2) -0.00526(18) -0.00086(16) 0.00261(17)
S3 0.0119(4) 0.0245(5) 0.0223(5) 0.0012(4) 0.0064(4) -0.0010(4)
S1 0.0074(4) 0.0221(5) 0.0197(5) 0.0015(4) 0.0025(3) 0.0004(3)
S4 0.0076(4) 0.0208(5) 0.0232(5) 0.0030(4) 0.0035(4) 0.0018(3)
S2 0.0155(5) 0.0247(5) 0.0175(5) 0.0030(4) 0.0007(4) -0.0003(4)
S5 0.0080(4) 0.0228(5) 0.0241(5) -0.0043(4) 0.0039(4) 0.0001(4)
N2 0.0115(15) 0.0155(16) 0.0171(17) -0.0035(13) -0.0011(12) 0.0055(12)
C11 0.0141(17) 0.0084(16) 0.0145(19) -0.0010(14) 0.0002(14) 0.0039(13)
C2 0.0081(16) 0.0184(19) 0.0182(19) -0.0043(15) 0.0025(14) 0.0003(14)
C6 0.0090(17) 0.0155(18) 0.0199(19) -0.0001(16) 0.0060(14) -0.0005(14)
C1 0.0060(16) 0.0157(18) 0.021(2) -0.0033(15) 0.0025(14) 0.0008(13)
N1 0.0106(14) 0.0136(15) 0.0166(16) -0.0037(13) 0.0006(12) 0.0002(12)
C12 0.023(2) 0.019(2) 0.0122(19) -0.0003(16) 0.0012(15) -0.0017(16)
C8 0.0177(19) 0.032(2) 0.0141(19) -0.0024(17) 0.0024(15) 0.0044(17)
C10 0.0140(18) 0.021(2) 0.019(2) -0.0036(16) 0.0030(15) -0.0041(15)
C5 0.021(2) 0.0158(19) 0.016(2) -0.0018(16) 0.0027(16) 0.0005(15)
C3 0.0117(17) 0.020(2) 0.016(2) -0.0035(16) 0.0029(14) -0.0029(14)
C9 0.0138(18) 0.0199(19) 0.017(2) -0.0040(16) 0.0011(15) 0.0033(15)
C4 0.023(2) 0.0155(19) 0.019(2) 0.0018(16) -0.0003(16) 0.0028(16)
C13 0.0151(18) 0.0168(19) 0.019(2) 0.0004(16) -0.0002(15) -0.0004(15)
C7 0.0165(19) 0.032(2) 0.016(2) 0.0005(17) 0.0018(15) 0.0105(17)

loop_
_atom_type_symbol
_atom_type_description
_atom_type_scat_dispersion_real
_atom_type_scat_dispersion_imag
_atom_type_scat_source
C C 0.0033 0.0016 'International Tables Vol C Tables 4.2.6.8 and 6.1.1.4'
H H 0.0000 0.0000 'International Tables Vol C Tables 4.2.6.8 and 6.1.1.4'
N N 0.0061 0.0033 'International Tables Vol C Tables 4.2.6.8 and 6.1.1.4'
S S 0.1246 0.1234 'International Tables Vol C Tables 4.2.6.8 and 6.1.1.4'
Zn Zn 0.2839 1.4301 'International Tables Vol C Tables 4.2.6.8 and 6.1.1.4'

loop_
_geom_angle_atom_site_label_1
_geom_angle_atom_site_label_2
_geom_angle_atom_site_label_3
_geom_angle
_geom_angle_site_symmetry_3
N1 Zn1 N2 105.19(12) .
N1 Zn1 S1 113.01(9) .
N2 Zn1 S1 119.15(9) .
N1 Zn1 S2 114.97(9) .
N2 Zn1 S2 105.78(9) .
S1 Zn1 S2 98.87(4) .
C3 S3 C2 98.59(18) .
C1 S1 Zn1 93.38(13) .
C3 S4 C1 98.47(18) .
C2 S2 Zn1 92.70(13) .
C9 N2 C13 117.9(3) .
C9 N2 Zn1 122.6(3) .
C13 N2 Zn1 118.7(2) .
C12 C11 C10 116.6(3) .
C12 C11 C11 121.3(4) 3
C10 C11 C11 122.1(4) 3
C1 C2 S2 127.6(3) .
C1 C2 S3 115.2(3) .
S2 C2 S3 117.2(2) .
C5 C6 C7 116.5(3) .
C5 C6 C6 121.6(4) 3_566
C7 C6 C6 121.9(4) 3_566
C2 C1 S4 115.7(3) .
C2 C1 S1 127.4(3) .
S4 C1 S1 117.0(2) .
C8 N1 C4 117.6(3) .
C8 N1 Zn1 121.9(3) .
C4 N1 Zn1 120.4(3) .
C13 C12 C11 119.9(4) .
N1 C8 C7 122.9(4) .
C9 C10 C11 120.0(4) .
C4 C5 C6 119.9(4) .
S5 C3 S4 123.4(2) .
S5 C3 S3 124.5(2) .
S4 C3 S3 112.1(2) .
N2 C9 C10 123.0(4) .
N1 C4 C5 123.1(4) .
N2 C13 C12 122.6(4) .
C8 C7 C6 120.0(4) .

loop_
_geom_bond_atom_site_label_1
_geom_bond_atom_site_label_2
_geom_bond_distance
_geom_bond_site_symmetry_2
Zn1 N1 2.052(3) .
Zn1 N2 2.063(3) .
Zn1 S1 2.2772(11) .
Zn1 S2 2.3117(11) .
S3 C3 1.724(4) .
S3 C2 1.749(4) .
S1 C1 1.752(4) .
S4 C3 1.723(4) .
S4 C1 1.747(4) .
S2 C2 1.746(4) .
S5 C3 1.660(4) .
N2 C9 1.335(5) .
N2 C13 1.349(5) .
C11 C12 1.400(5) .
C11 C10 1.401(5) .
C11 C11 1.479(7) 3
C2 C1 1.357(5) .
C6 C5 1.389(5) .
C6 C7 1.393(5) .
C6 C6 1.488(7) 3_566
N1 C8 1.331(5) .
N1 C4 1.333(5) .
C12 C13 1.389(5) .
C8 C7 1.382(5) .
C10 C9 1.383(5) .
C5 C4 1.381(5) .
